data_2229131
loop_
_publ_author_name
'Zhang, Yan-Ling'
'Zhang, Fu-Juan'
'Xu, Zhi-Hong'
'Yang, Feng-Ling'

_publ_section_title
;
 3-[(Furan-2-ylmethylidene)amino]-1-(4-methylphenyl)thiourea
;
_journal_coeditor_code KP2296
_journal_issue 2
_journal_name_full 'Acta Crystallographica Section E'
_journal_page_first o275
_journal_paper_doi 10.1107/S1600536811000110
_journal_volume 67
_journal_year 2011
_chemical_formula_iupac 'C13 H13 N3 O S'
_chemical_formula_moiety 'C13 H13 N3 O S'
_chemical_formula_sum 'C13 H13 N3 O S'
_chemical_formula_weight 259.32
_chemical_name_systematic
;
3-[(Furan-2-ylmethylidene)amino]-1-(4-methylphenyl)thiourea
;
_space_group_IT_number 14
_symmetry_cell_setting monoclinic
_symmetry_space_group_name_Hall '-P 2ybc'
_symmetry_space_group_name_H-M 'P 1 21/c 1'
_atom_sites_solution_hydrogens geom
_atom_sites_solution_primary direct
_atom_sites_solution_secondary difmap
_audit_creation_method SHELXL-97
_cell_angle_alpha 90.00
_cell_angle_beta 118.028(2)
_cell_angle_gamma 90.00
_cell_formula_units_Z 8
_cell_length_a 12.9464(3)
_cell_length_b 13.8613(3)
_cell_length_c 16.6155(5)
_cell_measurement_reflns_used 7546
_cell_measurement_temperature 293(2)
_cell_measurement_theta_max 72.1451
_cell_measurement_theta_min 3.0105
_cell_volume 2632.02(13)
_computing_cell_refinement
;
CrysAlis PRO (Oxford Diffraction, 2010)
;
_computing_data_collection
;
CrysAlis PRO (Oxford Diffraction, 2010)
;
_computing_data_reduction
;
CrysAlis PRO (Oxford Diffraction, 2010)
;
_computing_molecular_graphics 'SHELXL97 (Sheldrick, 2008)'
_computing_publication_material 'SHELXL97 (Sheldrick, 2008)'
_computing_structure_refinement 'SHELXL97 (Sheldrick, 2008)'
_computing_structure_solution 'SHELXS97 (Sheldrick, 2008)'
_diffrn_ambient_temperature 293(2)
_diffrn_measured_fraction_theta_full 1.000
_diffrn_measured_fraction_theta_max 1.000
_diffrn_measurement_device_type 'Oxford Diffraction Xcalibur Eos Gemini'
_diffrn_measurement_method \w
_diffrn_radiation_monochromator graphite
_diffrn_radiation_source 'fine-focus sealed tube'
_diffrn_radiation_type CuK\a
_diffrn_radiation_wavelength 1.54184
_diffrn_reflns_av_R_equivalents 0.0423
_diffrn_reflns_av_sigmaI/netI 0.0350
_diffrn_reflns_limit_h_max 15
_diffrn_reflns_limit_h_min -15
_diffrn_reflns_limit_k_max 16
_diffrn_reflns_limit_k_min -16
_diffrn_reflns_limit_l_max 13
_diffrn_reflns_limit_l_min -19
_diffrn_reflns_number 19253
_diffrn_reflns_theta_full 67.05
_diffrn_reflns_theta_max 67.05
_diffrn_reflns_theta_min 3.87
_diffrn_standards_decay_% 0
_diffrn_standards_interval_count 0
_diffrn_standards_interval_time 0
_diffrn_standards_number 0
_exptl_absorpt_coefficient_mu 2.119
_exptl_absorpt_correction_T_max 0.6766
_exptl_absorpt_correction_T_min 0.6766
_exptl_absorpt_correction_type multi-scan
_exptl_absorpt_process_details
;
(CrysAlis PRO; Oxford Diffraction, 2010)
;
_exptl_crystal_colour colorless
_exptl_crystal_density_diffrn 1.309
_exptl_crystal_density_method 'not measured'
_exptl_crystal_description prismatic
_exptl_crystal_F_000 1088
_exptl_crystal_size_max 0.20
_exptl_crystal_size_mid 0.20
_exptl_crystal_size_min 0.20
_refine_diff_density_max 0.190
_refine_diff_density_min -0.243
_refine_ls_extinction_coef 0.0044(4)
_refine_ls_extinction_expression Fc^*^=kFc[1+0.001xFc^2^\l^3^/sin(2\q)]^-1/4^
_refine_ls_extinction_method 'SHELXL97 (Sheldrick, 1997)'
_refine_ls_goodness_of_fit_ref 1.028
_refine_ls_hydrogen_treatment constr
_refine_ls_matrix_type full
_refine_ls_number_parameters 328
_refine_ls_number_reflns 4697
_refine_ls_number_restraints 0
_refine_ls_restrained_S_all 1.028
_refine_ls_R_factor_all 0.0535
_refine_ls_R_factor_gt 0.0434
_refine_ls_shift/su_max 0.001
_refine_ls_shift/su_mean 0.000
_refine_ls_structure_factor_coef Fsqd
_refine_ls_weighting_details 'calc w=1/[\s^2^(Fo^2^)+(0.1000P)^2^+0.0000P] where P=(Fo^2^+2Fc^2^)/3'
_refine_ls_weighting_scheme calc
_refine_ls_wR_factor_gt 0.1334
_refine_ls_wR_factor_ref 0.1467
_reflns_number_gt 3878
_reflns_number_total 4697
_reflns_threshold_expression I>2sigma(I)
_cod_data_source_file kp2296.cif
_cod_data_source_block I
_cod_original_cell_volume 2632.01(12)
_cod_original_sg_symbol_H-M 'P 21/c'
_cod_database_code 2229131
_cod_database_fobs_code 2229131

loop_
_symmetry_equiv_pos_as_xyz
'x, y, z'
'-x, y+1/2, -z+1/2'
'-x, -y, -z'
'x, -y-1/2, z-1/2'

loop_
_atom_site_type_symbol
_atom_site_label
_atom_site_fract_x
_atom_site_fract_y
_atom_site_fract_z
_atom_site_U_iso_or_equiv
_atom_site_adp_type
_atom_site_calc_flag
_atom_site_refinement_flags
_atom_site_occupancy
_atom_site_disorder_assembly
_atom_site_disorder_group
S S1 0.12468(5) 0.04591(4) 0.57517(3) 0.05268(19) Uani d . 1 . .
S S1A 0.30556(5) 0.53789(4) 0.36034(4) 0.0548(2) Uani d . 1 . .
O O1 0.63171(13) 0.26407(12) 0.80209(9) 0.0551(4) Uani d . 1 . .
O O1A -0.24494(16) 0.36883(14) 0.18097(11) 0.0676(5) Uani d . 1 . .
N N1 0.42256(15) 0.16907(13) 0.73490(11) 0.0482(4) Uani d . 1 . .
N N1A -0.02089(16) 0.45411(12) 0.24339(12) 0.0466(4) Uani d . 1 . .
N N2 0.32088(16) 0.11669(14) 0.70435(12) 0.0526(4) Uani d . 1 . .
H H2 0.3089 0.0811 0.7415 0.063 Uiso d R 1 . .
N N2A 0.08617(16) 0.48994(14) 0.25989(11) 0.0488(4) Uani d . 1 . .
H H2A 0.0953 0.5122 0.2153 0.059 Uiso d R 1 . .
N N3 0.26010(16) 0.18718(14) 0.56597(12) 0.0534(4) Uani d . 1 . .
H H3 0.3172 0.2263 0.5953 0.064 Uiso d R 1 . .
N N3A 0.15430(16) 0.45539(14) 0.40998(12) 0.0516(4) Uani d . 1 . .
H H3A 0.0848 0.4331 0.3913 0.062 Uiso d R 1 . .
C C1 0.7393(2) 0.3023(2) 0.85542(18) 0.0656(6) Uani d . 1 . .
H H1 0.7772 0.3453 0.8351 0.079 Uiso calc R 1 . .
C C1A -0.3614(3) 0.3434(2) 0.12705(19) 0.0734(7) Uani d . 1 . .
H H1A -0.4045 0.3037 0.1453 0.088 Uiso calc R 1 . .
C C2 0.7830(2) 0.2704(2) 0.93994(16) 0.0684(7) Uani d . 1 . .
H H2B 0.8552 0.2864 0.9884 0.082 Uiso calc R 1 . .
C C2A -0.4018(2) 0.3844(2) 0.04573(17) 0.0697(7) Uani d . 1 . .
H H2AA -0.4772 0.3789 -0.0025 0.084 Uiso calc R 1 . .
C C3 0.6988(2) 0.20724(19) 0.94272(15) 0.0600(6) Uani d . 1 . .
H H3B 0.7047 0.1737 0.9932 0.072 Uiso calc R 1 . .
C C3A -0.3098(2) 0.43732(19) 0.04610(15) 0.0568(5) Uani d . 1 . .
H H3AA -0.3126 0.4738 -0.0019 0.068 Uiso calc R 1 . .
C C4 0.60805(18) 0.20553(15) 0.85729(13) 0.0456(4) Uani d . 1 . .
C C4A -0.2166(2) 0.42593(15) 0.12823(14) 0.0488(5) Uani d . 1 . .
C C5 0.49801(19) 0.15645(15) 0.81887(13) 0.0478(5) Uani d . 1 . .
H H5 0.4809 0.1150 0.8550 0.057 Uiso calc R 1 . .
C C5A -0.10118(19) 0.46325(15) 0.16071(14) 0.0475(5) Uani d . 1 . .
H H5A -0.0833 0.4958 0.1199 0.057 Uiso calc R 1 . .
C C6 0.23996(18) 0.12135(15) 0.61564(13) 0.0457(4) Uani d . 1 . .
C C6A 0.17739(18) 0.49072(14) 0.34471(13) 0.0434(4) Uani d . 1 . .
C C7 0.19719(18) 0.19935(14) 0.46945(14) 0.0468(4) Uani d . 1 . .
C C7A 0.22866(19) 0.45001(15) 0.50532(14) 0.0463(5) Uani d . 1 . .
C C8 0.2592(2) 0.20326(18) 0.42067(16) 0.0570(5) Uani d . 1 . .
H H8 0.3405 0.1996 0.4512 0.068 Uiso calc R 1 . .
C C8A 0.1803(2) 0.4686(2) 0.56153(17) 0.0674(7) Uani d . 1 . .
H H8A 0.1016 0.4851 0.5362 0.081 Uiso calc R 1 . .
C C9 0.2013(2) 0.21261(18) 0.32708(17) 0.0622(6) Uani d . 1 . .
H H9 0.2443 0.2155 0.2954 0.075 Uiso calc R 1 . .
C C9A 0.2462(3) 0.4631(2) 0.65487(17) 0.0696(7) Uani d . 1 . .
H H9A 0.2114 0.4764 0.6915 0.084 Uiso calc R 1 . .
C C10 0.0806(2) 0.21771(16) 0.27934(15) 0.0572(6) Uani d . 1 . .
C C10A 0.3629(2) 0.43844(17) 0.69498(15) 0.0535(5) Uani d . 1 . .
C C11 0.0199(2) 0.21777(18) 0.32891(16) 0.0602(6) Uani d . 1 . .
H H11A -0.0612 0.2233 0.2983 0.072 Uiso calc R 1 . .
C C11A 0.41067(19) 0.41712(16) 0.63797(14) 0.0508(5) Uani d . 1 . .
H H11 0.4888 0.3987 0.6634 0.061 Uiso calc R 1 . .
C C12 0.07673(19) 0.20985(17) 0.42347(15) 0.0550(5) Uani d . 1 . .
H H12A 0.0341 0.2116 0.4555 0.066 Uiso calc R 1 . .
C C12A 0.34502(19) 0.42261(16) 0.54403(14) 0.0485(5) Uani d . 1 . .
H H12 0.3790 0.4079 0.5071 0.058 Uiso calc R 1 . .
C C13 0.0164(3) 0.2217(2) 0.17613(17) 0.0784(8) Uani d . 1 . .
H H13D 0.0540 0.2675 0.1551 0.118 Uiso calc R 1 . .
H H13E -0.0632 0.2410 0.1560 0.118 Uiso calc R 1 . .
H H13F 0.0177 0.1591 0.1519 0.118 Uiso calc R 1 . .
C C13A 0.4365(3) 0.4347(2) 0.79706(17) 0.0710(7) Uani d . 1 . .
H H13A 0.3925 0.4598 0.8255 0.106 Uiso calc R 1 . .
H H13B 0.5058 0.4728 0.8149 0.106 Uiso calc R 1 . .
H H13C 0.4581 0.3691 0.8159 0.106 Uiso calc R 1 . .

loop_
_atom_site_aniso_label
_atom_site_aniso_U_11
_atom_site_aniso_U_22
_atom_site_aniso_U_33
_atom_site_aniso_U_12
_atom_site_aniso_U_13
_atom_site_aniso_U_23
S1 0.0500(3) 0.0630(3) 0.0400(3) -0.0190(2) 0.0169(2) -0.0050(2)
S1A 0.0495(3) 0.0691(4) 0.0465(3) -0.0145(2) 0.0231(2) -0.0043(2)
O1 0.0478(8) 0.0680(10) 0.0420(7) -0.0072(7) 0.0149(6) 0.0030(6)
O1A 0.0630(11) 0.0806(12) 0.0538(9) -0.0012(9) 0.0230(8) 0.0119(8)
N1 0.0433(9) 0.0527(9) 0.0410(8) -0.0064(7) 0.0135(7) -0.0019(7)
N1A 0.0440(9) 0.0521(9) 0.0412(9) 0.0009(7) 0.0178(8) 0.0003(7)
N2 0.0482(10) 0.0609(10) 0.0411(9) -0.0140(8) 0.0148(8) 0.0005(7)
N2A 0.0448(9) 0.0615(10) 0.0390(8) -0.0020(8) 0.0188(7) 0.0046(7)
N3 0.0454(9) 0.0605(11) 0.0422(9) -0.0160(8) 0.0107(7) 0.0014(7)
N3A 0.0401(9) 0.0709(12) 0.0401(9) -0.0100(8) 0.0156(8) 0.0018(7)
C1 0.0520(13) 0.0771(16) 0.0630(14) -0.0173(12) 0.0232(11) -0.0052(12)
C1A 0.0677(16) 0.0854(18) 0.0701(16) -0.0179(14) 0.0349(14) 0.0011(14)
C2 0.0456(12) 0.0907(19) 0.0490(12) -0.0128(12) 0.0056(10) -0.0063(12)
C2A 0.0501(13) 0.0953(19) 0.0528(13) -0.0161(13) 0.0151(11) -0.0055(12)
C3 0.0540(13) 0.0713(14) 0.0393(10) -0.0026(11) 0.0091(9) 0.0042(10)
C3A 0.0462(12) 0.0749(14) 0.0402(10) -0.0061(11) 0.0127(9) 0.0084(10)
C4 0.0442(11) 0.0475(10) 0.0390(10) 0.0015(8) 0.0145(8) -0.0006(8)
C4A 0.0487(11) 0.0518(11) 0.0423(10) 0.0035(9) 0.0183(9) -0.0001(8)
C5 0.0480(11) 0.0466(10) 0.0431(10) -0.0004(9) 0.0168(9) 0.0010(8)
C5A 0.0450(11) 0.0540(11) 0.0390(10) 0.0036(8) 0.0161(9) 0.0031(8)
C6 0.0438(10) 0.0498(10) 0.0411(10) -0.0050(8) 0.0181(8) -0.0058(8)
C6A 0.0444(10) 0.0465(10) 0.0398(9) 0.0004(8) 0.0201(8) -0.0028(8)
C7 0.0434(10) 0.0448(10) 0.0435(10) -0.0038(8) 0.0132(9) 0.0027(8)
C7A 0.0431(10) 0.0542(11) 0.0392(10) -0.0071(8) 0.0172(9) -0.0004(8)
C8 0.0431(11) 0.0670(14) 0.0569(12) 0.0036(10) 0.0203(10) 0.0062(10)
C8A 0.0452(12) 0.109(2) 0.0491(13) 0.0111(12) 0.0232(11) 0.0067(12)
C9 0.0703(15) 0.0666(14) 0.0552(13) 0.0088(12) 0.0341(12) 0.0059(11)
C9A 0.0627(15) 0.105(2) 0.0467(13) 0.0066(14) 0.0306(12) 0.0004(12)
C10 0.0662(14) 0.0475(11) 0.0450(11) 0.0019(10) 0.0155(10) 0.0034(9)
C10A 0.0554(13) 0.0565(12) 0.0429(11) -0.0058(10) 0.0183(10) -0.0015(9)
C11 0.0450(12) 0.0625(13) 0.0554(13) -0.0003(10) 0.0090(10) 0.0104(10)
C11A 0.0441(11) 0.0530(11) 0.0490(11) 0.0009(9) 0.0166(9) 0.0041(9)
C12 0.0434(11) 0.0656(13) 0.0532(12) -0.0014(10) 0.0204(10) 0.0076(10)
C12A 0.0465(11) 0.0553(11) 0.0440(10) 0.0015(9) 0.0217(9) 0.0022(8)
C13 0.095(2) 0.0716(16) 0.0469(13) 0.0048(15) 0.0153(13) 0.0059(11)
C13A 0.0754(17) 0.0839(17) 0.0437(12) -0.0012(14) 0.0197(12) -0.0006(11)

loop_
_atom_type_symbol
_atom_type_description
_atom_type_scat_dispersion_real
_atom_type_scat_dispersion_imag
_atom_type_scat_source
C C 0.0181 0.0091 'International Tables Vol C Tables 4.2.6.8 and 6.1.1.4'
H H 0.0000 0.0000 'International Tables Vol C Tables 4.2.6.8 and 6.1.1.4'
N N 0.0311 0.0180 'International Tables Vol C Tables 4.2.6.8 and 6.1.1.4'
O O 0.0492 0.0322 'International Tables Vol C Tables 4.2.6.8 and 6.1.1.4'
S S 0.3331 0.5567 'International Tables Vol C Tables 4.2.6.8 and 6.1.1.4'

loop_
_geom_angle_atom_site_label_1
_geom_angle_atom_site_label_2
_geom_angle_atom_site_label_3
_geom_angle_site_symmetry_1
_geom_angle_site_symmetry_3
_geom_angle
_geom_angle_publ_flag
C1 O1 C4 . . 106.22(18) ?
C4A O1A C1A . . 105.83(19) ?
C5 N1 N2 . . 115.88(17) ?
C5A N1A N2A . . 114.36(17) ?
C6 N2 N1 . . 119.67(17) ?
C6 N2 H2 . . 120.2 ?
N1 N2 H2 . . 120.1 ?
C6A N2A N1A . . 121.19(16) ?
C6A N2A H2A . . 119.4 ?
N1A N2A H2A . . 119.5 ?
C6 N3 C7 . . 126.95(18) ?
C6 N3 H3 . . 116.5 ?
C7 N3 H3 . . 116.5 ?
C6A N3A C7A . . 128.95(18) ?
C6A N3A H3A . . 115.5 ?
C7A N3A H3A . . 115.5 ?
C2 C1 O1 . . 111.0(2) ?
C2 C1 H1 . . 124.5 ?
O1 C1 H1 . . 124.5 ?
C2A C1A O1A . . 109.7(2) ?
C2A C1A H1A . . 125.1 ?
O1A C1A H1A . . 125.1 ?
C1 C2 C3 . . 106.9(2) ?
C1 C2 H2B . . 126.5 ?
C3 C2 H2B . . 126.5 ?
C1A C2A C3A . . 107.0(2) ?
C1A C2A H2AA . . 126.5 ?
C3A C2A H2AA . . 126.5 ?
C4 C3 C2 . . 106.2(2) ?
C4 C3 H3B . . 126.9 ?
C2 C3 H3B . . 126.9 ?
C4A C3A C2A . . 107.5(2) ?
C4A C3A H3AA . . 126.3 ?
C2A C3A H3AA . . 126.3 ?
C3 C4 O1 . . 109.7(2) ?
C3 C4 C5 . . 132.0(2) ?
O1 C4 C5 . . 118.33(17) ?
C3A C4A O1A . . 109.9(2) ?
C3A C4A C5A . . 128.6(2) ?
O1A C4A C5A . . 121.45(19) ?
N1 C5 C4 . . 120.63(19) ?
N1 C5 H5 . . 119.7 ?
C4 C5 H5 . . 119.7 ?
N1A C5A C4A . . 123.2(2) ?
N1A C5A H5A . . 118.4 ?
C4A C5A H5A . . 118.4 ?
N3 C6 N2 . . 115.50(18) ?
N3 C6 S1 . . 124.88(16) ?
N2 C6 S1 . . 119.62(16) ?
N3A C6A N2A . . 115.00(18) ?
N3A C6A S1A . . 126.32(16) ?
N2A C6A S1A . . 118.65(15) ?
C12 C7 C8 . . 119.1(2) ?
C12 C7 N3 . . 122.2(2) ?
C8 C7 N3 . . 118.73(19) ?
C8A C7A C12A . . 118.7(2) ?
C8A C7A N3A . . 117.6(2) ?
C12A C7A N3A . . 123.58(19) ?
C9 C8 C7 . . 120.4(2) ?
C9 C8 H8 . . 119.8 ?
C7 C8 H8 . . 119.8 ?
C7A C8A C9A . . 121.1(2) ?
C7A C8A H8A . . 119.4 ?
C9A C8A H8A . . 119.4 ?
C8 C9 C10 . . 121.4(2) ?
C8 C9 H9 . . 119.3 ?
C10 C9 H9 . . 119.3 ?
C10A C9A C8A . . 121.2(2) ?
C10A C9A H9A . . 119.4 ?
C8A C9A H9A . . 119.4 ?
C11 C10 C9 . . 117.7(2) ?
C11 C10 C13 . . 120.8(2) ?
C9 C10 C13 . . 121.5(3) ?
C9A C10A C11A . . 117.6(2) ?
C9A C10A C13A . . 121.6(2) ?
C11A C10A C13A . . 120.9(2) ?
C10 C11 C12 . . 121.8(2) ?
C10 C11 H11A . . 119.1 ?
C12 C11 H11A . . 119.1 ?
C12A C11A C10A . . 121.6(2) ?
C12A C11A H11 . . 119.2 ?
C10A C11A H11 . . 119.2 ?
C7 C12 C11 . . 119.5(2) ?
C7 C12 H12A . . 120.3 ?
C11 C12 H12A . . 120.3 ?
C7A C12A C11A . . 119.75(19) ?
C7A C12A H12 . . 120.1 ?
C11A C12A H12 . . 120.1 ?
C10 C13 H13D . . 109.5 ?
C10 C13 H13E . . 109.5 ?
H13D C13 H13E . . 109.5 ?
C10 C13 H13F . . 109.5 ?
H13D C13 H13F . . 109.5 ?
H13E C13 H13F . . 109.5 ?
C10A C13A H13A . . 109.5 ?
C10A C13A H13B . . 109.5 ?
H13A C13A H13B . . 109.5 ?
C10A C13A H13C . . 109.5 ?
H13A C13A H13C . . 109.5 ?
H13B C13A H13C . . 109.5 ?

loop_
_geom_bond_atom_site_label_1
_geom_bond_atom_site_label_2
_geom_bond_site_symmetry_2
_geom_bond_distance
_geom_bond_publ_flag
S1 C6 . 1.682(2) ?
S1A C6A . 1.686(2) ?
O1 C1 . 1.359(3) ?
O1 C4 . 1.363(3) ?
O1A C4A . 1.353(3) ?
O1A C1A . 1.389(3) ?
N1 C5 . 1.285(3) ?
N1 N2 . 1.375(2) ?
N1A C5A . 1.281(3) ?
N1A N2A . 1.373(2) ?
N2 C6 . 1.350(3) ?
N2 H2 . 0.8599 ?
N2A C6A . 1.348(3) ?
N2A H2A . 0.8600 ?
N3 C6 . 1.336(3) ?
N3 C7 . 1.427(3) ?
N3 H3 . 0.8600 ?
N3A C6A . 1.345(3) ?
N3A C7A . 1.417(3) ?
N3A H3A . 0.8600 ?
C1 C2 . 1.320(4) ?
C1 H1 . 0.9300 ?
C1A C2A . 1.326(4) ?
C1A H1A . 0.9300 ?
C2 C3 . 1.415(4) ?
C2 H2B . 0.9300 ?
C2A C3A . 1.397(3) ?
C2A H2AA . 0.9300 ?
C3 C4 . 1.352(3) ?
C3 H3B . 0.9300 ?
C3A C4A . 1.340(3) ?
C3A H3AA . 0.9300 ?
C4 C5 . 1.430(3) ?
C4A C5A . 1.427(3) ?
C5 H5 . 0.9300 ?
C5A H5A . 0.9300 ?
C7 C12 . 1.385(3) ?
C7 C8 . 1.385(3) ?
C7A C8A . 1.371(3) ?
C7A C12A . 1.384(3) ?
C8 C9 . 1.379(3) ?
C8 H8 . 0.9300 ?
C8A C9A . 1.377(4) ?
C8A H8A . 0.9300 ?
C9 C10 . 1.382(4) ?
C9 H9 . 0.9300 ?
C9A C10A . 1.377(4) ?
C9A H9A . 0.9300 ?
C10 C11 . 1.380(4) ?
C10 C13 . 1.515(3) ?
C10A C11A . 1.385(3) ?
C10A C13A . 1.506(3) ?
C11 C12 . 1.391(3) ?
C11 H11A . 0.9300 ?
C11A C12A . 1.385(3) ?
C11A H11 . 0.9300 ?
C12 H12A . 0.9300 ?
C12A H12 . 0.9300 ?
C13 H13D . 0.9600 ?
C13 H13E . 0.9600 ?
C13 H13F . 0.9600 ?
C13A H13A . 0.9600 ?
C13A H13B . 0.9600 ?
C13A H13C . 0.9600 ?

loop_
_geom_hbond_atom_site_label_D
_geom_hbond_atom_site_label_H
_geom_hbond_atom_site_label_A
_geom_hbond_site_symmetry_A
_geom_hbond_distance_DH
_geom_hbond_distance_HA
_geom_hbond_distance_DA
_geom_hbond_angle_DHA
N2 H2 S1A 4_566 0.86 2.59 3.4397(19) 171
N2A H2A S1 4_565 0.86 2.66 3.3696(17) 141
N3A H3A N1A . 0.86 2.20 2.628(2) 111

loop_
_geom_torsion_atom_site_label_1
_geom_torsion_atom_site_label_2
_geom_torsion_atom_site_label_3
_geom_torsion_atom_site_label_4
_geom_torsion_site_symmetry_1
_geom_torsion_site_symmetry_2
_geom_torsion_site_symmetry_3
_geom_torsion_site_symmetry_4
_geom_torsion
_geom_torsion_publ_flag
C5 N1 N2 C6 . . . . -176.10(19) ?
C5A N1A N2A C6A . . . . 176.01(19) ?
C4 O1 C1 C2 . . . . 0.2(3) ?
C4A O1A C1A C2A . . . . -0.7(3) ?
O1 C1 C2 C3 . . . . -0.2(3) ?
O1A C1A C2A C3A . . . . 0.3(4) ?
C1 C2 C3 C4 . . . . 0.1(3) ?
C1A C2A C3A C4A . . . . 0.2(3) ?
C2 C3 C4 O1 . . . . 0.0(3) ?
C2 C3 C4 C5 . . . . -178.9(2) ?
C1 O1 C4 C3 . . . . -0.1(3) ?
C1 O1 C4 C5 . . . . 179.0(2) ?
C2A C3A C4A O1A . . . . -0.6(3) ?
C2A C3A C4A C5A . . . . 177.9(2) ?
C1A O1A C4A C3A . . . . 0.8(3) ?
C1A O1A C4A C5A . . . . -177.9(2) ?
N2 N1 C5 C4 . . . . 178.51(19) ?
C3 C4 C5 N1 . . . . 177.4(2) ?
O1 C4 C5 N1 . . . . -1.5(3) ?
N2A N1A C5A C4A . . . . 176.32(19) ?
C3A C4A C5A N1A . . . . 174.2(2) ?
O1A C4A C5A N1A . . . . -7.4(3) ?
C7 N3 C6 N2 . . . . 171.9(2) ?
C7 N3 C6 S1 . . . . -7.4(3) ?
N1 N2 C6 N3 . . . . -7.8(3) ?
N1 N2 C6 S1 . . . . 171.49(16) ?
C7A N3A C6A N2A . . . . -177.0(2) ?
C7A N3A C6A S1A . . . . 0.8(3) ?
N1A N2A C6A N3A . . . . -0.8(3) ?
N1A N2A C6A S1A . . . . -178.76(15) ?
C6 N3 C7 C12 . . . . 53.4(3) ?
C6 N3 C7 C8 . . . . -128.4(3) ?
C6A N3A C7A C8A . . . . 140.9(3) ?
C6A N3A C7A C12A . . . . -42.4(3) ?
C12 C7 C8 C9 . . . . -3.2(4) ?
N3 C7 C8 C9 . . . . 178.4(2) ?
C12A C7A C8A C9A . . . . 2.0(4) ?
N3A C7A C8A C9A . . . . 178.8(3) ?
C7 C8 C9 C10 . . . . -0.4(4) ?
C7A C8A C9A C10A . . . . -0.3(5) ?
C8 C9 C10 C11 . . . . 3.0(4) ?
C8 C9 C10 C13 . . . . -176.1(2) ?
C8A C9A C10A C11A . . . . -1.5(4) ?
C8A C9A C10A C13A . . . . 178.5(3) ?
C9 C10 C11 C12 . . . . -2.1(4) ?
C13 C10 C11 C12 . . . . 177.1(2) ?
C9A C10A C11A C12A . . . . 1.6(4) ?
C13A C10A C11A C12A . . . . -178.3(2) ?
C8 C7 C12 C11 . . . . 4.1(3) ?
N3 C7 C12 C11 . . . . -177.6(2) ?
C10 C11 C12 C7 . . . . -1.5(4) ?
C8A C7A C12A C11A . . . . -1.8(3) ?
N3A C7A C12A C11A . . . . -178.48(19) ?
C10A C11A C12A C7A . . . . 0.0(3) ?
